data_4133328
loop_
_publ_author_name
'Hu, Xiaoran'
'McFadden, Molly E.'
'Barber, Ross W.'
'Robb, Maxwell J.'

_publ_section_title
;
 Mechanochemical Regulation of a Photochemical Reaction.
;
_journal_issue 43
_journal_name_full 'Journal of the American Chemical Society'
_journal_page_first 14073
_journal_page_last 14077
_journal_paper_doi 10.1021/jacs.8b09628
_journal_volume 140
_journal_year 2018
_chemical_formula_moiety 'C28 H27 N O4 S2, 0.54(H2 O), 0.5(C7 H8)'
_chemical_formula_sum 'C31.5 H32.08 N O4.54 S2'
_chemical_formula_weight 561.37
_space_group_crystal_system monoclinic
_space_group_IT_number 14
_space_group_name_Hall '-P 2ybc'
_space_group_name_H-M_alt 'P 1 21/c 1'
_atom_sites_solution_hydrogens mixed
_audit_creation_date 2018-08-27
_audit_creation_method
;
Olex2 1.2
(compiled 2018.05.29 svn.r3508 for OlexSys, GUI svn.r5506),
 SHELXL-2017/1, and manual edit
;
_cell_angle_alpha 90
_cell_angle_beta 102.88(2)
_cell_angle_gamma 90
_cell_formula_units_Z 8
_cell_length_a 19.007(5)
_cell_length_b 10.872(4)
_cell_length_c 27.409(8)
_cell_measurement_reflns_used 9468
_cell_measurement_temperature 100
_cell_measurement_theta_max 39.08
_cell_measurement_theta_min 2.51
_cell_volume 5521(3)
_computing_cell_refinement 'SAINT V8.38A (Bruker-AXS, 2016)'
_computing_data_collection 'BIS V6.2.6/2017-03-27 & APEX3_2017.3-0 (Bruker-AXS, 2017)'
_computing_data_reduction 'SAINT V8.38A (Bruker-AXS, 2016)'
_computing_molecular_graphics 'DIAMOND 3 (Crystal Impact, 1999)'
_computing_publication_material 'Olex2 (Dolomanov et al., 2009)'
_computing_structure_refinement 'SHELXL-2017/1 (Sheldrick, 2015)'
_computing_structure_solution 'SHELXT-2014/5 (Sheldrick, 2013)'
_diffrn_ambient_temperature 100
_diffrn_detector 'CPAD Area Detector'
_diffrn_detector_area_resol_mean 7.69
_diffrn_detector_type 'Bruker PHOTON II'
_diffrn_measured_fraction_theta_full 0.998
_diffrn_measured_fraction_theta_max 0.981
_diffrn_measurement_device '\k-geometry diffractometer'
_diffrn_measurement_device_type 'Bruker D8 VENTURE'
_diffrn_measurement_method '\f and \w scans'
_diffrn_radiation_monochromator 'multilayer mirrors'
_diffrn_radiation_type MoK\a
_diffrn_radiation_wavelength 0.71073
_diffrn_reflns_av_R_equivalents 0.0425
_diffrn_reflns_av_unetI/netI 0.0278
_diffrn_reflns_Laue_measured_fraction_full 0.999
_diffrn_reflns_Laue_measured_fraction_max 0.957
_diffrn_reflns_limit_h_max 33
_diffrn_reflns_limit_h_min -33
_diffrn_reflns_limit_k_max 19
_diffrn_reflns_limit_k_min -19
_diffrn_reflns_limit_l_max 47
_diffrn_reflns_limit_l_min -48
_diffrn_reflns_number 226805
_diffrn_reflns_point_group_measured_fraction_full 0.999
_diffrn_reflns_point_group_measured_fraction_max 0.957
_diffrn_reflns_theta_full 25.242
_diffrn_reflns_theta_max 39.480
_diffrn_reflns_theta_min 2.415
_diffrn_source 'microfocus sealed tube'
_diffrn_source_current 1
_diffrn_source_power 0.05
_diffrn_source_type 'Incoatec I\mS HB'
_diffrn_source_voltage 50
_diffrn_standards_number 0
_exptl_absorpt_coefficient_mu 0.234
_exptl_absorpt_correction_T_max 0.9985
_exptl_absorpt_correction_T_min 0.9704
_exptl_absorpt_correction_type multi-scan
_exptl_absorpt_process_details
;
SADABS-2016/2 (Bruker,2016/2) was used for absorption correction. 
wR2(int) was 0.0944 before and 0.0586 after correction. 
The Ratio of minimum to maximum transmission is 0.9719. 
The \l/2 correction factor is Not present.
;
_exptl_crystal_colour colourless
_exptl_crystal_colour_primary colourless
_exptl_crystal_density_diffrn 1.351
_exptl_crystal_description block
_exptl_crystal_F_000 2371
_exptl_crystal_size_max 0.29
_exptl_crystal_size_mid 0.22
_exptl_crystal_size_min 0.17
_refine_diff_density_max 0.813
_refine_diff_density_min -0.676
_refine_diff_density_rms 0.064
_refine_ls_extinction_method none
_refine_ls_goodness_of_fit_ref 1.051
_refine_ls_hydrogen_treatment constr
_refine_ls_matrix_type full
_refine_ls_number_parameters 824
_refine_ls_number_reflns 31713
_refine_ls_number_restraints 0
_refine_ls_restrained_S_all 1.051
_refine_ls_R_factor_all 0.0527
_refine_ls_R_factor_gt 0.0378
_refine_ls_shift/su_max 0.003
_refine_ls_shift/su_mean 0.000
_refine_ls_structure_factor_coef Fsqd
_refine_ls_weighting_details 'w=1/[\s^2^(Fo^2^)+(0.0472P)^2^+1.6552P] where P=(Fo^2^+2Fc^2^)/3'
_refine_ls_weighting_scheme calc
_refine_ls_wR_factor_gt 0.0958
_refine_ls_wR_factor_ref 0.1054
_reflns_Friedel_coverage 0.000
_reflns_number_gt 25850
_reflns_number_total 31713
_reflns_threshold_expression 'I > 2\s(I)'
_cod_data_source_file ja8b09628_si_002.cif
_cod_data_source_block v18389
_cod_original_cell_volume 5522(3)
_cod_original_formula_sum 'C31.50 H32.08 N O4.54 S2'
_cod_database_code 4133328
_shelx_shelxl_version_number 2017/1
_shelx_space_group_comment
;
The symmetry employed for this shelxl refinement is uniquely defined
by the following loop, which should always be used as a source of
symmetry information in preference to the above space-group names.
They are only intended as comments.
;
_shelx_estimated_absorpt_t_max 0.961
_shelx_estimated_absorpt_t_min 0.935
_olex2_refinement_description
;
1. Fixed Uiso
 At 1.2 times of:
  All C(H) groups, All C(H,H) groups
 At 1.5 times of:
  All C(H,H,H) groups, All O(H) groups, All O(H,H) groups
2. Others
 Sof(O2C)=Sof(H2CO)=Sof(N1C)=Sof(C4C)=Sof(H4CA)=Sof(H4CB)=Sof(C5C)=Sof(H5BC)=
 Sof(H5BD)=Sof(O5B)=Sof(H5C)=Sof(H5D)=1-FVAR(1)
 Sof(O2B)=Sof(H2BO)=Sof(N1B)=Sof(C4B)=Sof(H4BA)=Sof(H4BB)=Sof(C5B)=Sof(H5BA)=
 Sof(H5BB)=FVAR(1)
 Fixed Sof: C29(0.5) C30(0.5) H30(0.5) C31(0.5) H31(0.5) C32(0.5) H32(0.5)
 C33(0.5) H33(0.5) C34(0.5) H34(0.5) C35(0.5) H35A(0.5) H35B(0.5) H35C(0.5)
 C36(0.5) C37(0.5) H37(0.5) C38(0.5) H38(0.5) C39(0.5) H39(0.5) C40(0.5)
 H40(0.5) C41(0.5) H41(0.5) C42(0.5) H42A(0.5) H42B(0.5) H42C(0.5)
3.a Free rotating group:
 O5(H1,H3), O5B(H5C,H5D)
3.b Ternary CH refined with riding coordinates:
 C2(H2), C7(H7), C16(H16), C2B(H2B), C7B(H7B), C16B(H16B)
3.c Secondary CH2 refined with riding coordinates:
 C4(H4A,H4B), C5(H5A,H5B), C14(H14A,H14B), C17(H17A,H17B), C4B(H4BA,H4BB),
 C5B(H5BA,H5BB), C4C(H4CA,H4CB), C5C(H5BC,H5BD), C14B(H14C,H14D), C17B(H17C,
 H17D)
3.d Aromatic/amide H refined with riding coordinates:
 C8(H8), C15(H15), C22(H22), C24(H24), C25(H25), C26(H26), C27(H27), C28(H28),
 C8B(H8B), C15B(H15B), C22B(H22B), C24B(H24B), C25B(H25B), C26B(H26B),
 C27B(H27B), C28B(H28B), C30(H30), C31(H31), C32(H32), C33(H33), C34(H34),
 C37(H37), C38(H38), C39(H39), C40(H40), C41(H41)
3.e Idealised Me refined as rotating group:
 C12(H12A,H12B,H12C), C20(H20A,H20B,H20C), C12B(H12D,H12E,H12F), C20B(H20D,
 H20E,H20F), C35(H35A,H35B,H35C), C42(H42A,H42B,H42C)
3.f Idealised tetrahedral OH refined as rotating group:
 O2(H2O), O4(H4O), O2B(H2BO), O2C(H2CO), O4B(H4BO)
;
_olex2_submission_special_instructions 'No special instructions were received'

loop_
_space_group_symop_operation_xyz
'x, y, z'
'-x, y+1/2, -z+1/2'
'-x, -y, -z'
'x, -y-1/2, z-1/2'

loop_
_atom_site_label
_atom_site_type_symbol
_atom_site_fract_x
_atom_site_fract_y
_atom_site_fract_z
_atom_site_U_iso_or_equiv
_atom_site_adp_type
_atom_site_occupancy
_atom_site_site_symmetry_order
_atom_site_calc_flag
_atom_site_refinement_flags_posn
_atom_site_refinement_flags_occupancy
_atom_site_disorder_assembly
_atom_site_disorder_group
S1 S 0.25478(2) 0.05125(2) 0.57089(2) 0.01624(3) Uani 1 1 d . . . .
S2 S 0.16725(2) 0.57690(2) 0.57747(2) 0.01961(4) Uani 1 1 d . . . .
O1 O 0.34374(3) 0.35309(5) 0.73381(2) 0.01595(9) Uani 1 1 d . . . .
O2 O 0.39027(4) 0.74239(6) 0.71313(3) 0.02490(12) Uani 1 1 d . . . .
H2O H 0.359012 0.779945 0.691851 0.037 Uiso 1 1 calc GR . . .
O3 O 0.54098(3) 0.59274(5) 0.73536(2) 0.01643(9) Uani 1 1 d . . . .
O4 O 0.25361(4) -0.16487(6) 0.65896(3) 0.02703(13) Uani 1 1 d . . . .
H4O H 0.228918 -0.209622 0.673732 0.041 Uiso 1 1 calc GR . . .
N1 N 0.43682(3) 0.49110(5) 0.74049(2) 0.01210(9) Uani 1 1 d . . . .
C1 C 0.39906(3) 0.31175(6) 0.63132(2) 0.01013(9) Uani 1 1 d . . . .
C2 C 0.43972(3) 0.31954(6) 0.68823(2) 0.01039(9) Uani 1 1 d . . . .
H2 H 0.455913 0.236140 0.701537 0.012 Uiso 1 1 calc R . . .
C3 C 0.39920(4) 0.38430(6) 0.72236(2) 0.01128(10) Uani 1 1 d . . . .
C4 C 0.40969(4) 0.57739(7) 0.77259(3) 0.01575(11) Uani 1 1 d . . . .
H4A H 0.450612 0.624453 0.792729 0.019 Uiso 1 1 calc R . . .
H4B H 0.386693 0.531032 0.795963 0.019 Uiso 1 1 calc R . . .
C5 C 0.35552(4) 0.66582(7) 0.74267(3) 0.02003(14) Uani 1 1 d . . . .
H5A H 0.316017 0.619334 0.720705 0.024 Uiso 1 1 calc R . . .
H5B H 0.334332 0.717067 0.765596 0.024 Uiso 1 1 calc R . . .
C6 C 0.49897(3) 0.50715(6) 0.72332(2) 0.01175(10) Uani 1 1 d . . . .
C7 C 0.50511(3) 0.40348(6) 0.68817(2) 0.01114(9) Uani 1 1 d . . . .
H7 H 0.551587 0.357883 0.699442 0.013 Uiso 1 1 calc R . . .
C8 C 0.42435(4) 0.51727(6) 0.61916(3) 0.01290(10) Uani 1 1 d . . . .
H8 H 0.421668 0.603373 0.613133 0.015 Uiso 1 1 calc R . . .
C9 C 0.36743(3) 0.44175(6) 0.61771(2) 0.01097(9) Uani 1 1 d . . . .
C10 C 0.34893(3) 0.20333(6) 0.61849(2) 0.01084(9) Uani 1 1 d . . . .
C11 C 0.31457(4) 0.17072(6) 0.57051(3) 0.01258(10) Uani 1 1 d . . . .
C12 C 0.32260(4) 0.22398(7) 0.52157(3) 0.01664(12) Uani 1 1 d . . . .
H12A H 0.368167 0.195941 0.514266 0.025 Uiso 1 1 calc GR . . .
H12B H 0.322597 0.313969 0.523599 0.025 Uiso 1 1 calc GR . . .
H12C H 0.282278 0.196815 0.494859 0.025 Uiso 1 1 calc GR . . .
C13 C 0.27470(4) 0.04325(7) 0.63541(3) 0.01473(11) Uani 1 1 d . . . .
C14 C 0.23525(5) -0.03927(7) 0.66402(3) 0.01985(13) Uani 1 1 d . . . .
H14A H 0.247513 -0.016088 0.699842 0.024 Uiso 1 1 calc R . . .
H14B H 0.182607 -0.028337 0.651508 0.024 Uiso 1 1 calc R . . .
C15 C 0.32612(4) 0.12850(6) 0.65512(3) 0.01273(10) Uani 1 1 d . . . .
H15 H 0.345055 0.137329 0.690067 0.015 Uiso 1 1 calc R . . .
C16 C 0.49306(4) 0.44219(6) 0.63196(3) 0.01255(10) Uani 1 1 d . . . .
H16 H 0.535842 0.478478 0.621618 0.015 Uiso 1 1 calc R . . .
C17 C 0.46596(4) 0.31845(7) 0.60751(3) 0.01323(10) Uani 1 1 d . . . .
H17A H 0.500467 0.250362 0.618401 0.016 Uiso 1 1 calc R . . .
H17B H 0.452708 0.322915 0.570512 0.016 Uiso 1 1 calc R . . .
C18 C 0.29042(4) 0.47267(6) 0.60872(3) 0.01186(10) Uani 1 1 d . . . .
C19 C 0.25926(4) 0.57466(7) 0.58224(3) 0.01537(11) Uani 1 1 d . . . .
C20 C 0.29383(5) 0.67596(8) 0.55907(4) 0.02235(15) Uani 1 1 d . . . .
H20A H 0.257799 0.714372 0.532219 0.034 Uiso 1 1 calc GR . . .
H20B H 0.333062 0.642250 0.545232 0.034 Uiso 1 1 calc GR . . .
H20C H 0.313286 0.737679 0.584572 0.034 Uiso 1 1 calc GR . . .
C21 C 0.16853(4) 0.44129(6) 0.61076(3) 0.01417(11) Uani 1 1 d . . . .
C22 C 0.23770(4) 0.39827(6) 0.62489(3) 0.01335(10) Uani 1 1 d . . . .
H22 H 0.249793 0.325111 0.643855 0.016 Uiso 1 1 calc R . . .
C23 C 0.10301(4) 0.38746(7) 0.62179(3) 0.01542(11) Uani 1 1 d . . . .
C24 C 0.03542(5) 0.44223(8) 0.60529(4) 0.02686(18) Uani 1 1 d . . . .
H24 H 0.031120 0.513837 0.584979 0.032 Uiso 1 1 calc R . . .
C25 C -0.02587(5) 0.39346(9) 0.61816(5) 0.0330(2) Uani 1 1 d . . . .
H25 H -0.071331 0.432370 0.606834 0.040 Uiso 1 1 calc R . . .
C26 C -0.02071(5) 0.28904(9) 0.64726(4) 0.02651(18) Uani 1 1 d . . . .
H26 H -0.062467 0.256301 0.656168 0.032 Uiso 1 1 calc R . . .
C27 C 0.04588(5) 0.23167(9) 0.66355(3) 0.02329(15) Uani 1 1 d . . . .
H27 H 0.049542 0.159144 0.683284 0.028 Uiso 1 1 calc R . . .
C28 C 0.10711(4) 0.28067(8) 0.65089(3) 0.01908(13) Uani 1 1 d . . . .
H28 H 0.152370 0.241071 0.662161 0.023 Uiso 1 1 calc R . . .
S1B S 0.76959(2) 0.48717(2) 0.55862(2) 0.01707(3) Uani 1 1 d . . . .
S2B S 0.69333(2) 1.06520(2) 0.55474(2) 0.01430(3) Uani 1 1 d . . . .
O1B O 0.79326(3) 0.80094(6) 0.72648(2) 0.01724(10) Uani 1 1 d . . . .
O2B O 0.81348(4) 1.24777(6) 0.76060(3) 0.02083(13) Uani 0.9249(15) 1 d . P A 1
H2BO H 0.788682 1.300748 0.742055 0.031 Uiso 0.9249(15) 1 calc GR P A 1
O2C O 0.8255(6) 1.2125(8) 0.8019(4) 0.029(2) Uani 0.0751(15) 1 d . P A 2
H2CO H 0.850659 1.241241 0.828585 0.043 Uiso 0.0751(15) 1 calc GR P A 2
O3B O 0.99293(4) 1.04515(6) 0.75095(3) 0.02425(12) Uani 1 1 d . . . .
O4B O 0.72334(4) 0.38984(6) 0.69061(2) 0.01992(10) Uani 1 1 d . . . .
H4BO H 0.708745 0.459521 0.697192 0.030 Uiso 1 1 calc GR . . .
N1B N 0.88532(4) 0.94310(7) 0.74225(4) 0.01310(12) Uani 0.9249(15) 1 d . P A 1
N1C N 0.8766(6) 0.9532(11) 0.7287(4) 0.013(2) Uiso 0.0751(15) 1 d . P A 2
C1B C 0.88927(3) 0.75114(6) 0.64119(3) 0.01172(10) Uani 1 1 d . . . .
C2B C 0.90673(3) 0.76224(6) 0.70034(3) 0.01230(10) Uani 1 1 d . . . .
H2B H 0.916077 0.679138 0.716087 0.015 Uiso 1 1 calc R . . .
C3B C 0.85333(4) 0.83253(7) 0.72314(3) 0.01311(10) Uani 1 1 d . . . .
C4B C 0.85024(5) 1.03757(7) 0.76633(3) 0.01574(14) Uani 0.9249(15) 1 d . P A 1
H4BA H 0.884425 1.067628 0.796679 0.019 Uiso 0.9249(15) 1 calc R P A 1
H4BB H 0.808134 1.001396 0.776803 0.019 Uiso 0.9249(15) 1 calc R P A 1
C5B C 0.82538(5) 1.14504(8) 0.73117(3) 0.01822(15) Uani 0.9249(15) 1 d . P A 1
H5BA H 0.862658 1.165266 0.712330 0.022 Uiso 0.9249(15) 1 calc R P A 1
H5BB H 0.780231 1.123405 0.706893 0.022 Uiso 0.9249(15) 1 calc R P A 1
C4C C 0.8339(6) 1.0683(12) 0.7400(5) 0.024(2) Uani 0.0751(15) 1 d . P A 2
H4CA H 0.848257 1.141243 0.722891 0.028 Uiso 0.0751(15) 1 calc R P A 2
H4CB H 0.781517 1.054849 0.727223 0.028 Uiso 0.0751(15) 1 calc R P A 2
C5C C 0.8491(6) 1.0903(12) 0.7945(5) 0.023(2) Uani 0.0751(15) 1 d . P A 2
H5BC H 0.822936 1.029896 0.810844 0.028 Uiso 0.0751(15) 1 calc R P A 2
H5BD H 0.901466 1.081913 0.809036 0.028 Uiso 0.0751(15) 1 calc R P A 2
C6B C 0.95584(4) 0.95497(7) 0.73710(3) 0.01622(11) Uani 1 1 d . . . .
C7B C 0.97606(4) 0.84102(7) 0.71219(3) 0.01413(11) Uani 1 1 d . . . .
H7B H 1.016502 0.796038 0.734729 0.017 Uiso 1 1 calc R . . .
C8B C 0.93360(4) 0.94682(7) 0.63144(3) 0.01469(11) Uani 1 1 d . . . .
H8B H 0.939224 1.030267 0.622757 0.018 Uiso 1 1 calc R . . .
C9B C 0.87124(3) 0.88226(6) 0.62077(3) 0.01222(10) Uani 1 1 d . . . .
C10B C 0.83981(3) 0.64740(6) 0.61909(3) 0.01240(10) Uani 1 1 d . . . .
C11B C 0.82537(4) 0.61488(7) 0.56932(3) 0.01466(11) Uani 1 1 d . . . .
C12B C 0.85289(4) 0.66800(8) 0.52659(3) 0.01976(13) Uani 1 1 d . . . .
H12D H 0.898902 0.629067 0.525200 0.030 Uiso 1 1 calc GR . . .
H12E H 0.860037 0.756795 0.531515 0.030 Uiso 1 1 calc GR . . .
H12F H 0.817697 0.652846 0.495144 0.030 Uiso 1 1 calc GR . . .
C13B C 0.76515(4) 0.47665(7) 0.62067(3) 0.01584(11) Uani 1 1 d . . . .
C14B C 0.71938(5) 0.38076(8) 0.63854(3) 0.02166(14) Uani 1 1 d . . . .
H14C H 0.668552 0.390644 0.620260 0.026 Uiso 1 1 calc R . . .
H14D H 0.735681 0.297944 0.630850 0.026 Uiso 1 1 calc R . . .
C15B C 0.80497(4) 0.56758(7) 0.64808(3) 0.01447(11) Uani 1 1 d . . . .
H15B H 0.809233 0.577121 0.683069 0.017 Uiso 1 1 calc R . . .
C16B C 0.99284(4) 0.86401(7) 0.65950(3) 0.01502(11) Uani 1 1 d . . . .
H16B H 1.043343 0.889562 0.659384 0.018 Uiso 1 1 calc R . . .
C17B C 0.96847(4) 0.73978(7) 0.63500(3) 0.01536(11) Uani 1 1 d . . . .
H17C H 0.994417 0.669407 0.653769 0.018 Uiso 1 1 calc R . . .
H17D H 0.971863 0.736099 0.599510 0.018 Uiso 1 1 calc R . . .
C18B C 0.79836(3) 0.92982(6) 0.60012(3) 0.01174(10) Uani 1 1 d . . . .
C19B C 0.78393(4) 1.02916(6) 0.56803(3) 0.01315(10) Uani 1 1 d . . . .
C20B C 0.83473(4) 1.10341(7) 0.54530(3) 0.01804(12) Uani 1 1 d . . . .
H20D H 0.809298 1.134019 0.512467 0.027 Uiso 1 1 calc GR . . .
H20E H 0.875347 1.051718 0.541373 0.027 Uiso 1 1 calc GR . . .
H20F H 0.852819 1.173129 0.567180 0.027 Uiso 1 1 calc GR . . .
C21B C 0.67290(3) 0.94750(6) 0.59209(3) 0.01196(10) Uani 1 1 d . . . .
C22B C 0.73418(3) 0.88268(6) 0.61281(3) 0.01224(10) Uani 1 1 d . . . .
H22B H 0.734164 0.812912 0.633675 0.015 Uiso 1 1 calc R . . .
C23B C 0.59925(4) 0.93053(6) 0.59934(3) 0.01265(10) Uani 1 1 d . . . .
C24B C 0.54112(4) 0.99751(7) 0.57122(3) 0.01852(13) Uani 1 1 d . . . .
H24B H 0.548876 1.052032 0.545842 0.022 Uiso 1 1 calc R . . .
C25B C 0.47213(4) 0.98497(8) 0.58008(4) 0.02287(15) Uani 1 1 d . . . .
H25B H 0.433253 1.030848 0.560679 0.027 Uiso 1 1 calc R . . .
C26B C 0.45973(4) 0.90585(8) 0.61708(4) 0.02135(14) Uani 1 1 d . . . .
H26B H 0.412794 0.898814 0.623485 0.026 Uiso 1 1 calc R . . .
C27B C 0.51666(4) 0.83693(8) 0.64472(3) 0.02021(13) Uani 1 1 d . . . .
H27B H 0.508414 0.781766 0.669740 0.024 Uiso 1 1 calc R . . .
C28B C 0.58567(4) 0.84878(8) 0.63572(3) 0.01707(12) Uani 1 1 d . . . .
H28B H 0.624061 0.800784 0.654514 0.020 Uiso 1 1 calc R . . .
O5 O 0.67638(3) 0.61012(6) 0.71146(3) 0.02236(12) Uani 1 1 d . . . .
H1 H 0.699714 0.676876 0.722738 0.034 Uiso 1 1 d G . . .
H3 H 0.634765 0.618047 0.719423 0.034 Uiso 1 1 d G . . .
O5B O 0.8613(5) 1.3948(16) 0.7477(6) 0.054(5) Uani 0.0751(15) 1 d . P A 2
H5C H 0.847755 1.463199 0.759358 0.081 Uiso 0.0751(15) 1 d G P A 2
H5D H 0.895025 1.416574 0.732623 0.081 Uiso 0.0751(15) 1 d G P A 2
C29 C 0.00427(10) 0.06564(18) 0.50952(7) 0.0240(3) Uani 0.5 1 d . P B -1
C30 C 0.05451(12) 0.0104(2) 0.54818(9) 0.0256(4) Uani 0.5 1 d . P B -1
H30 H 0.080900 0.060079 0.574496 0.031 Uiso 0.5 1 calc R P B -1
C31 C 0.06685(10) -0.1153(2) 0.54910(7) 0.0256(3) Uani 0.5 1 d . P B -1
H31 H 0.101579 -0.150460 0.575809 0.031 Uiso 0.5 1 calc R P B -1
C32 C 0.02877(13) -0.1901(2) 0.51126(9) 0.0252(4) Uani 0.5 1 d . P B -1
H32 H 0.037065 -0.276302 0.511897 0.030 Uiso 0.5 1 calc R P B -1
C33 C -0.02212(11) -0.1365(2) 0.47206(7) 0.0275(4) Uani 0.5 1 d . P B -1
H33 H -0.048545 -0.186617 0.445924 0.033 Uiso 0.5 1 calc R P B -1
C34 C -0.03397(12) -0.0115(2) 0.47127(9) 0.0271(4) Uani 0.5 1 d . P B -1
H34 H -0.068572 0.023458 0.444445 0.033 Uiso 0.5 1 calc R P B -1
C35 C -0.00952(15) 0.2007(3) 0.50917(12) 0.0348(5) Uani 0.5 1 d . P B -1
H35A H -0.043733 0.218836 0.530177 0.052 Uiso 0.5 1 calc GR P B -1
H35B H -0.029803 0.227777 0.474816 0.052 Uiso 0.5 1 calc GR P B -1
H35C H 0.035929 0.244151 0.522287 0.052 Uiso 0.5 1 calc GR P B -1
C36 C 0.50749(9) 0.43317(15) 0.49340(6) 0.0167(2) Uani 0.5 1 d . P C -1
C37 C 0.4435(6) 0.4982(11) 0.4779(5) 0.0217(13) Uani 0.5 1 d . P C -1
H37 H 0.402838 0.457206 0.458121 0.026 Uiso 0.5 1 calc R P C -1
C38 C 0.43700(11) 0.61937(19) 0.48998(7) 0.0267(3) Uani 0.5 1 d . P C -1
H38 H 0.392822 0.661706 0.477909 0.032 Uiso 0.5 1 calc R P C -1
C39 C 0.4943(4) 0.6791(7) 0.5195(3) 0.0330(13) Uani 0.5 1 d . P C -1
H39 H 0.489577 0.762495 0.528615 0.040 Uiso 0.5 1 calc R P C -1
C40 C 0.56001(11) 0.61778(18) 0.53635(6) 0.0248(3) Uani 0.5 1 d . P C -1
H40 H 0.599893 0.659344 0.556749 0.030 Uiso 0.5 1 calc R P C -1
C41 C 0.5664(6) 0.4975(10) 0.5232(5) 0.0186(9) Uani 0.5 1 d . P C -1
H41 H 0.611198 0.456434 0.534376 0.022 Uiso 0.5 1 calc R P C -1
C42 C 0.5132(4) 0.3007(6) 0.4799(3) 0.0246(8) Uani 0.5 1 d . P C -1
H42A H 0.476774 0.252838 0.491973 0.037 Uiso 0.5 1 calc GR P C -1
H42B H 0.561387 0.269927 0.495497 0.037 Uiso 0.5 1 calc GR P C -1
H42C H 0.505023 0.292742 0.443482 0.037 Uiso 0.5 1 calc GR P C -1

loop_
_atom_site_aniso_label
_atom_site_aniso_U_11
_atom_site_aniso_U_22
_atom_site_aniso_U_33
_atom_site_aniso_U_23
_atom_site_aniso_U_13
_atom_site_aniso_U_12
S1 0.01660(7) 0.01604(7) 0.01492(7) -0.00195(6) 0.00103(5) -0.00515(6)
S2 0.01371(7) 0.01449(7) 0.02943(10) 0.00584(7) 0.00222(6) 0.00328(6)
O1 0.0159(2) 0.0179(2) 0.0163(2) -0.00222(18) 0.00826(17) -0.00504(18)
O2 0.0259(3) 0.0192(3) 0.0327(3) 0.0067(2) 0.0132(3) 0.0023(2)
O3 0.0147(2) 0.0166(2) 0.0190(2) -0.00557(19) 0.00581(18) -0.00558(17)
O4 0.0346(3) 0.0137(2) 0.0343(4) 0.0053(2) 0.0111(3) -0.0030(2)
N1 0.0131(2) 0.0119(2) 0.0126(2) -0.00233(18) 0.00552(17) -0.00206(17)
C1 0.0108(2) 0.0102(2) 0.0096(2) -0.00019(18) 0.00288(17) -0.00042(18)
C2 0.0112(2) 0.0102(2) 0.0099(2) 0.00009(18) 0.00265(17) -0.00025(18)
C3 0.0129(2) 0.0116(2) 0.0099(2) 0.00021(19) 0.00347(18) -0.00131(19)
C4 0.0182(3) 0.0150(3) 0.0165(3) -0.0044(2) 0.0092(2) -0.0023(2)
C5 0.0191(3) 0.0159(3) 0.0285(4) -0.0014(3) 0.0126(3) 0.0009(2)
C6 0.0116(2) 0.0129(2) 0.0111(2) -0.00059(19) 0.00314(18) -0.00084(19)
C7 0.0101(2) 0.0122(2) 0.0114(2) -0.00048(19) 0.00285(18) -0.00006(18)
C8 0.0135(2) 0.0125(2) 0.0125(2) 0.0026(2) 0.00271(19) -0.0018(2)
C9 0.0118(2) 0.0105(2) 0.0107(2) 0.00161(18) 0.00264(18) 0.00001(18)
C10 0.0115(2) 0.0100(2) 0.0110(2) -0.00040(18) 0.00270(18) -0.00010(18)
C11 0.0125(2) 0.0126(2) 0.0122(2) -0.0007(2) 0.00183(19) -0.00052(19)
C12 0.0187(3) 0.0192(3) 0.0113(3) 0.0009(2) 0.0016(2) -0.0015(2)
C13 0.0164(3) 0.0122(2) 0.0158(3) -0.0001(2) 0.0039(2) -0.0025(2)
C14 0.0233(3) 0.0148(3) 0.0228(3) 0.0016(3) 0.0078(3) -0.0058(2)
C15 0.0149(2) 0.0109(2) 0.0126(2) 0.00041(19) 0.00327(19) -0.0014(2)
C16 0.0120(2) 0.0149(3) 0.0116(2) 0.0001(2) 0.00447(19) -0.0022(2)
C17 0.0125(2) 0.0159(3) 0.0125(2) -0.0026(2) 0.00525(19) -0.0013(2)
C18 0.0118(2) 0.0108(2) 0.0129(2) 0.00113(19) 0.00226(19) 0.00047(19)
C19 0.0141(3) 0.0117(2) 0.0197(3) 0.0034(2) 0.0024(2) 0.0009(2)
C20 0.0206(3) 0.0166(3) 0.0289(4) 0.0105(3) 0.0034(3) -0.0001(3)
C21 0.0123(2) 0.0122(2) 0.0180(3) -0.0006(2) 0.0034(2) 0.0007(2)
C22 0.0120(2) 0.0121(2) 0.0162(3) 0.0015(2) 0.0037(2) 0.00087(19)
C23 0.0127(2) 0.0139(3) 0.0202(3) -0.0044(2) 0.0048(2) -0.0009(2)
C24 0.0144(3) 0.0168(3) 0.0503(6) 0.0011(3) 0.0092(3) 0.0024(2)
C25 0.0145(3) 0.0225(4) 0.0647(7) -0.0046(4) 0.0144(4) 0.0010(3)
C26 0.0192(3) 0.0277(4) 0.0364(5) -0.0133(4) 0.0143(3) -0.0088(3)
C27 0.0211(3) 0.0302(4) 0.0192(3) -0.0030(3) 0.0058(3) -0.0108(3)
C28 0.0151(3) 0.0243(3) 0.0175(3) 0.0008(3) 0.0028(2) -0.0045(2)
S1B 0.01843(7) 0.01752(8) 0.01515(7) -0.00218(6) 0.00355(6) -0.00300(6)
S2B 0.01237(6) 0.01280(7) 0.01693(7) 0.00397(5) 0.00158(5) 0.00190(5)
O1B 0.0127(2) 0.0212(2) 0.0190(2) -0.0021(2) 0.00589(17) -0.00293(18)
O2B 0.0265(3) 0.0144(3) 0.0218(3) -0.0024(2) 0.0057(2) 0.0045(2)
O2C 0.038(5) 0.015(3) 0.034(5) -0.010(3) 0.011(4) 0.000(3)
O3B 0.0219(3) 0.0232(3) 0.0280(3) -0.0072(2) 0.0064(2) -0.0094(2)
O4B 0.0256(3) 0.0149(2) 0.0211(3) 0.0043(2) 0.0091(2) 0.0012(2)
N1B 0.0129(3) 0.0128(3) 0.0135(3) 0.0001(3) 0.0029(2) 0.0003(2)
C1B 0.0094(2) 0.0123(2) 0.0137(2) 0.0013(2) 0.00303(18) 0.00119(18)
C2B 0.0105(2) 0.0123(2) 0.0140(2) 0.0013(2) 0.00245(19) 0.00109(19)
C3B 0.0120(2) 0.0140(3) 0.0134(2) 0.0005(2) 0.00293(19) 0.0002(2)
C4B 0.0201(3) 0.0142(3) 0.0138(3) -0.0003(2) 0.0056(2) 0.0021(2)
C5B 0.0240(4) 0.0151(3) 0.0165(3) 0.0002(3) 0.0064(3) 0.0045(3)
C4C 0.019(4) 0.026(5) 0.025(5) 0.012(4) 0.003(4) 0.011(4)
C5C 0.016(4) 0.029(5) 0.024(5) 0.001(4) 0.003(3) -0.002(4)
C6B 0.0139(3) 0.0173(3) 0.0172(3) -0.0007(2) 0.0032(2) -0.0021(2)
C7B 0.0098(2) 0.0158(3) 0.0161(3) 0.0012(2) 0.00128(19) 0.0007(2)
C8B 0.0111(2) 0.0159(3) 0.0169(3) 0.0032(2) 0.0026(2) -0.0014(2)
C9B 0.0104(2) 0.0127(2) 0.0136(2) 0.0023(2) 0.00260(19) 0.00007(19)
C10B 0.0106(2) 0.0124(2) 0.0145(3) 0.0006(2) 0.00349(19) 0.00084(19)
C11B 0.0141(3) 0.0155(3) 0.0146(3) 0.0006(2) 0.0038(2) -0.0001(2)
C12B 0.0202(3) 0.0250(4) 0.0153(3) 0.0015(3) 0.0065(2) -0.0025(3)
C13B 0.0169(3) 0.0141(3) 0.0170(3) 0.0002(2) 0.0047(2) -0.0016(2)
C14B 0.0263(4) 0.0182(3) 0.0212(3) 0.0006(3) 0.0070(3) -0.0076(3)
C15B 0.0154(3) 0.0136(3) 0.0151(3) 0.0005(2) 0.0050(2) -0.0013(2)
C16B 0.0088(2) 0.0187(3) 0.0177(3) 0.0017(2) 0.0034(2) -0.0004(2)
C17B 0.0103(2) 0.0183(3) 0.0182(3) -0.0003(2) 0.0048(2) 0.0019(2)
C18B 0.0103(2) 0.0119(2) 0.0126(2) 0.00137(19) 0.00161(18) 0.00038(18)
C19B 0.0122(2) 0.0122(2) 0.0146(3) 0.0023(2) 0.00212(19) -0.00011(19)
C20B 0.0160(3) 0.0178(3) 0.0200(3) 0.0065(2) 0.0036(2) -0.0025(2)
C21B 0.0106(2) 0.0124(2) 0.0125(2) 0.00039(19) 0.00178(18) 0.00080(19)
C22B 0.0104(2) 0.0127(2) 0.0134(2) 0.0022(2) 0.00223(19) 0.00087(19)
C23B 0.0107(2) 0.0131(2) 0.0139(3) -0.0018(2) 0.00229(19) 0.00092(19)
C24B 0.0130(3) 0.0175(3) 0.0249(3) 0.0031(3) 0.0038(2) 0.0042(2)
C25B 0.0127(3) 0.0212(3) 0.0349(4) -0.0002(3) 0.0057(3) 0.0046(2)
C26B 0.0141(3) 0.0218(3) 0.0302(4) -0.0071(3) 0.0093(3) -0.0014(2)
C27B 0.0177(3) 0.0228(3) 0.0218(3) -0.0019(3) 0.0079(3) -0.0046(3)
C28B 0.0143(3) 0.0198(3) 0.0173(3) 0.0017(2) 0.0039(2) -0.0006(2)
O5 0.0200(2) 0.0184(3) 0.0319(3) -0.0046(2) 0.0126(2) -0.0024(2)
O5B 0.014(4) 0.086(10) 0.055(8) 0.050(8) -0.009(4) -0.007(5)
C29 0.0216(7) 0.0287(8) 0.0259(8) -0.0033(7) 0.0141(6) -0.0041(6)
C30 0.0224(8) 0.0341(10) 0.0226(9) -0.0079(8) 0.0097(7) -0.0073(7)
C31 0.0233(7) 0.0350(9) 0.0203(7) -0.0002(6) 0.0085(6) -0.0040(7)
C32 0.0258(9) 0.0285(9) 0.0235(9) 0.0004(8) 0.0103(7) -0.0065(7)
C33 0.0256(8) 0.0352(10) 0.0223(7) -0.0077(7) 0.0069(6) -0.0102(7)
C34 0.0208(8) 0.0394(11) 0.0210(9) -0.0004(8) 0.0046(7) -0.0025(8)
C35 0.0335(12) 0.0336(11) 0.0438(14) 0.0012(12) 0.0223(11) -0.0028(10)
C36 0.0201(6) 0.0183(6) 0.0132(5) -0.0013(4) 0.0071(4) -0.0047(5)
C37 0.017(3) 0.0331(18) 0.0162(15) 0.0023(11) 0.0054(16) -0.0032(14)
C38 0.0309(8) 0.0297(8) 0.0242(8) 0.0066(7) 0.0162(7) 0.0095(7)
C39 0.060(3) 0.021(2) 0.0263(13) -0.0026(14) 0.0272(15) -0.0035(15)
C40 0.0358(9) 0.0251(8) 0.0159(6) -0.0057(6) 0.0106(6) -0.0135(7)
C41 0.017(3) 0.0248(16) 0.0138(11) 0.0002(10) 0.0020(15) -0.0065(14)
C42 0.0375(14) 0.0176(19) 0.0229(12) -0.0059(11) 0.0156(11) -0.0084(13)

loop_
_atom_type_symbol
_atom_type_description
_atom_type_scat_dispersion_real
_atom_type_scat_dispersion_imag
_atom_type_scat_source
C C 0.0033 0.0016 'International Tables Vol C Tables 4.2.6.8 and 6.1.1.4'
H H 0.0000 0.0000 'International Tables Vol C Tables 4.2.6.8 and 6.1.1.4'
N N 0.0061 0.0033 'International Tables Vol C Tables 4.2.6.8 and 6.1.1.4'
O O 0.0106 0.0060 'International Tables Vol C Tables 4.2.6.8 and 6.1.1.4'
S S 0.1246 0.1234 'International Tables Vol C Tables 4.2.6.8 and 6.1.1.4'

loop_
_exptl_crystal_face_index_h
_exptl_crystal_face_index_k
_exptl_crystal_face_index_l
_exptl_crystal_face_perp_dist
1.00 0.00 0.00 0.0880
-1.00 0.00 0.00 0.1180
0.00 0.00 -1.00 0.0690
0.00 0.00 1.00 0.0840
1.00 1.00 1.00 0.0890
-1.00 -1.00 0.00 0.1570
1.00 1.00 0.00 0.0930
1.00 1.00 -1.00 0.0890
-1.00 -1.00 1.00 0.1540
0.00 1.00 -1.00 0.1030
0.00 -1.00 1.00 0.1580
-1.00 0.00 1.00 0.0740
1.00 0.00 -1.00 0.1170
3.00 -1.00 -1.00 0.1130
-1.00 5.00 3.00 0.1180
-4.00 1.00 5.00 0.0890
2.00 -5.00 -4.00 0.1090
3.00 1.00 1.00 0.0920
-2.00 0.00 5.00 0.0910
0.00 -1.00 -7.00 0.0890
-7.00 1.00 9.00 0.0770

loop_
_geom_angle_atom_site_label_1
_geom_angle_atom_site_label_2
_geom_angle_atom_site_label_3
_geom_angle
C13 S1 C11 92.84(4)
C19 S2 C21 93.05(4)
C5 O2 H2O 109.5
C14 O4 H4O 109.5
C3 N1 C4 121.91(6)
C6 N1 C3 113.22(6)
C6 N1 C4 124.82(6)
C9 C1 C2 105.48(5)
C9 C1 C17 99.55(5)
C10 C1 C2 114.64(5)
C10 C1 C9 117.79(6)
C10 C1 C17 118.17(5)
C17 C1 C2 98.39(5)
C1 C2 H2 110.8
C3 C2 C1 115.53(6)
C3 C2 H2 110.8
C3 C2 C7 104.29(6)
C7 C2 C1 104.34(5)
C7 C2 H2 110.8
O1 C3 N1 123.11(6)
O1 C3 C2 128.44(6)
N1 C3 C2 108.45(6)
N1 C4 H4A 109.2
N1 C4 H4B 109.2
N1 C4 C5 111.85(7)
H4A C4 H4B 107.9
C5 C4 H4A 109.2
C5 C4 H4B 109.2
O2 C5 C4 109.56(7)
O2 C5 H5A 109.8
O2 C5 H5B 109.8
C4 C5 H5A 109.8
C4 C5 H5B 109.8
H5A C5 H5B 108.2
O3 C6 N1 124.24(6)
O3 C6 C7 127.16(6)
N1 C6 C7 108.60(6)
C2 C7 H7 111.3
C2 C7 C16 102.65(5)
C6 C7 C2 105.38(5)
C6 C7 H7 111.3
C6 C7 C16 114.46(6)
C16 C7 H7 111.3
C9 C8 H8 125.6
C9 C8 C16 108.84(6)
C16 C8 H8 125.6
C8 C9 C1 106.38(6)
C8 C9 C18 128.85(6)
C18 C9 C1 124.64(6)
C11 C10 C1 124.37(6)
C11 C10 C15 111.70(6)
C15 C10 C1 123.70(6)
C10 C11 S1 111.12(5)
C10 C11 C12 129.29(7)
C12 C11 S1 119.59(5)
C11 C12 H12A 109.5
C11 C12 H12B 109.5
C11 C12 H12C 109.5
H12A C12 H12B 109.5
H12A C12 H12C 109.5
H12B C12 H12C 109.5
C14 C13 S1 123.04(6)
C15 C13 S1 110.17(5)
C15 C13 C14 126.59(7)
O4 C14 C13 111.18(7)
O4 C14 H14A 109.4
O4 C14 H14B 109.4
C13 C14 H14A 109.4
C13 C14 H14B 109.4
H14A C14 H14B 108.0
C10 C15 H15 122.9
C13 C15 C10 114.15(7)
C13 C15 H15 122.9
C7 C16 H16 115.8
C8 C16 C7 107.63(6)
C8 C16 H16 115.8
C8 C16 C17 100.52(6)
C17 C16 C7 98.92(6)
C17 C16 H16 115.8
C1 C17 H17A 112.8
C1 C17 H17B 112.8
C16 C17 C1 94.80(5)
C16 C17 H17A 112.8
C16 C17 H17B 112.8
H17A C17 H17B 110.2
C19 C18 C9 124.44(6)
C19 C18 C22 111.57(6)
C22 C18 C9 123.96(6)
C18 C19 S2 111.05(5)
C18 C19 C20 129.49(7)
C20 C19 S2 119.46(6)
C19 C20 H20A 109.5
C19 C20 H20B 109.5
C19 C20 H20C 109.5
H20A C20 H20B 109.5
H20A C20 H20C 109.5
H20B C20 H20C 109.5
C22 C21 S2 109.89(5)
C22 C21 C23 127.72(7)
C23 C21 S2 122.38(6)
C18 C22 H22 122.8
C21 C22 C18 114.44(7)
C21 C22 H22 122.8
C24 C23 C21 121.67(8)
C24 C23 C28 117.91(7)
C28 C23 C21 120.39(7)
C23 C24 H24 119.5
C25 C24 C23 121.05(9)
C25 C24 H24 119.5
C24 C25 H25 119.9
C26 C25 C24 120.25(9)
C26 C25 H25 119.9
C25 C26 H26 120.1
C25 C26 C27 119.79(8)
C27 C26 H26 120.1
C26 C27 H27 120.0
C26 C27 C28 119.96(9)
C28 C27 H27 120.0
C23 C28 H28 119.5
C27 C28 C23 121.03(8)
C27 C28 H28 119.5
C13B S1B C11B 92.79(4)
C19B S2B C21B 92.98(4)
C5B O2B H2BO 109.5
C5C O2C H2CO 109.5
C14B O4B H4BO 109.5
C3B N1B C4B 124.83(7)
C6B N1B C3B 113.12(7)
C6B N1B C4B 122.04(7)
C3B N1C C4C 128.0(9)
C3B N1C C6B 108.7(7)
C6B N1C C4C 121.2(9)
C9B C1B C2B 106.25(5)
C9B C1B C17B 100.13(5)
C10B C1B C2B 115.97(6)
C10B C1B C9B 118.56(6)
C10B C1B C17B 115.39(6)
C17B C1B C2B 97.48(6)
C1B C2B H2B 110.4
C3B C2B C1B 117.00(6)
C3B C2B H2B 110.4
C3B C2B C7B 104.64(6)
C7B C2B C1B 103.40(6)
C7B C2B H2B 110.4
O1B C3B N1B 123.59(7)
O1B C3B N1C 122.9(5)
O1B C3B C2B 128.08(7)
N1B C3B C2B 108.30(6)
N1C C3B C2B 107.3(5)
N1B C4B H4BA 109.4
N1B C4B H4BB 109.4
N1B C4B C5B 111.27(7)
H4BA C4B H4BB 108.0
C5B C4B H4BA 109.4
C5B C4B H4BB 109.4
O2B C5B C4B 108.03(7)
O2B C5B H5BA 110.1
O2B C5B H5BB 110.1
C4B C5B H5BA 110.1
C4B C5B H5BB 110.1
H5BA C5B H5BB 108.4
N1C C4C H4CA 109.7
N1C C4C H4CB 109.7
H4CA C4C H4CB 108.2
C5C C4C N1C 109.7(9)
C5C C4C H4CA 109.7
C5C C4C H4CB 109.7
O2C C5C C4C 107.2(10)
O2C C5C H5BC 110.3
O2C C5C H5BD 110.3
C4C C5C H5BC 110.3
C4C C5C H5BD 110.3
H5BC C5C H5BD 108.5
O3B C6B N1B 123.32(8)
O3B C6B N1C 124.1(5)
O3B C6B C7B 127.99(7)
N1B C6B C7B 108.69(6)
N1C C6B C7B 105.9(5)
C2B C7B H7B 111.2
C2B C7B C16B 103.53(6)
C6B C7B C2B 105.05(6)
C6B C7B H7B 111.2
C6B C7B C16B 114.31(6)
C16B C7B H7B 111.2
C9B C8B H8B 125.7
C9B C8B C16B 108.58(7)
C16B C8B H8B 125.7
C8B C9B C1B 106.75(6)
C8B C9B C18B 127.34(7)
C18B C9B C1B 125.43(6)
C11B C10B C1B 124.03(6)
C11B C10B C15B 112.26(7)
C15B C10B C1B 123.65(6)
C10B C11B S1B 110.68(5)
C10B C11B C12B 130.35(7)
C12B C11B S1B 118.89(6)
C11B C12B H12D 109.5
C11B C12B H12E 109.5
C11B C12B H12F 109.5
H12D C12B H12E 109.5
H12D C12B H12F 109.5
H12E C12B H12F 109.5
C14B C13B S1B 121.64(6)
C15B C13B S1B 110.60(6)
C15B C13B C14B 127.71(7)
O4B C14B C13B 111.98(7)
O4B C14B H14C 109.2
O4B C14B H14D 109.2
C13B C14B H14C 109.2
C13B C14B H14D 109.2
H14C C14B H14D 107.9
C10B C15B H15B 123.2
C13B C15B C10B 113.66(7)
C13B C15B H15B 123.2
C7B C16B H16B 116.1
C8B C16B C7B 106.40(6)
C8B C16B H16B 116.1
C8B C16B C17B 100.60(6)
C17B C16B C7B 99.17(6)
C17B C16B H16B 116.1
C1B C17B H17C 112.7
C1B C17B H17D 112.7
C16B C17B C1B 95.02(5)
C16B C17B H17C 112.7
C16B C17B H17D 112.7
H17C C17B H17D 110.2
C19B C18B C9B 123.86(6)
C19B C18B C22B 112.00(6)
C22B C18B C9B 124.07(6)
C18B C19B S2B 111.07(5)
C18B C19B C20B 129.19(6)
C20B C19B S2B 119.74(5)
C19B C20B H20D 109.5
C19B C20B H20E 109.5
C19B C20B H20F 109.5
H20D C20B H20E 109.5
H20D C20B H20F 109.5
H20E C20B H20F 109.5
C22B C21B S2B 110.01(5)
C22B C21B C23B 128.79(7)
C23B C21B S2B 121.17(5)
C18B C22B H22B 123.0
C21B C22B C18B 113.91(6)
C21B C22B H22B 123.0
C24B C23B C21B 121.23(7)
C24B C23B C28B 118.22(7)
C28B C23B C21B 120.53(6)
C23B C24B H24B 119.6
C25B C24B C23B 120.70(8)
C25B C24B H24B 119.6
C24B C25B H25B 119.8
C26B C25B C24B 120.49(8)
C26B C25B H25B 119.8
C25B C26B H26B 120.2
C25B C26B C27B 119.50(7)
C27B C26B H26B 120.2
C26B C27B H27B 119.9
C26B C27B C28B 120.11(8)
C28B C27B H27B 119.9
C23B C28B H28B 119.5
C27B C28B C23B 120.94(7)
C27B C28B H28B 119.5
H1 O5 H3 104.4
H5C O5B H5D 104.5
C30 C29 C34 117.4(2)
C30 C29 C35 121.2(2)
C34 C29 C35 121.3(2)
C29 C30 H30 119.2
C31 C30 C29 121.5(2)
C31 C30 H30 119.2
C30 C31 H31 119.8
C30 C31 C32 120.4(2)
C32 C31 H31 119.8
C31 C32 H32 120.5
C31 C32 C33 119.0(2)
C33 C32 H32 120.5
C32 C33 H33 119.8
C34 C33 C32 120.3(2)
C34 C33 H33 119.8
C29 C34 H34 119.3
C33 C34 C29 121.3(2)
C33 C34 H34 119.3
C29 C35 H35A 109.5
C29 C35 H35B 109.5
C29 C35 H35C 109.5
H35A C35 H35B 109.5
H35A C35 H35C 109.5
H35B C35 H35C 109.5
C37 C36 C41 116.8(8)
C37 C36 C42 121.3(6)
C41 C36 C42 121.8(5)
C36 C37 H37 118.8
C38 C37 C36 122.3(9)
C38 C37 H37 118.8
C37 C38 H38 120.1
C39 C38 C37 119.8(6)
C39 C38 H38 120.1
C38 C39 H39 119.9
C38 C39 C40 120.2(5)
C40 C39 H39 119.9
C39 C40 H40 120.2
C41 C40 C39 119.5(6)
C41 C40 H40 120.2
C36 C41 H41 119.4
C40 C41 C36 121.3(8)
C40 C41 H41 119.4
C36 C42 H42A 109.5
C36 C42 H42B 109.5
C36 C42 H42C 109.5
H42A C42 H42B 109.5
H42A C42 H42C 109.5
H42B C42 H42C 109.5

loop_
_geom_bond_atom_site_label_1
_geom_bond_atom_site_label_2
_geom_bond_distance
S1 C11 1.7274(8)
S1 C13 1.7262(9)
S2 C19 1.7246(9)
S2 C21 1.7311(9)
O1 C3 1.2132(8)
O2 H2O 0.8400
O2 C5 1.4224(11)
O3 C6 1.2227(9)
O4 H4O 0.8400
O4 C14 1.4238(12)
N1 C3 1.3958(9)
N1 C4 1.4568(10)
N1 C6 1.3767(9)
C1 C2 1.5811(10)
C1 C9 1.5486(10)
C1 C10 1.5072(10)
C1 C17 1.5552(10)
C2 H2 1.0000
C2 C3 1.5118(10)
C2 C7 1.5422(10)
C4 H4A 0.9900
C4 H4B 0.9900
C4 C5 1.5102(12)
C5 H5A 0.9900
C5 H5B 0.9900
C6 C7 1.5040(10)
C7 H7 1.0000
C7 C16 1.5640(10)
C8 H8 0.9500
C8 C9 1.3518(10)
C8 C16 1.5135(10)
C9 C18 1.4681(10)
C10 C11 1.3779(10)
C10 C15 1.4324(10)
C11 C12 1.4998(11)
C12 H12A 0.9800
C12 H12B 0.9800
C12 H12C 0.9800
C13 C14 1.4980(11)
C13 C15 1.3678(10)
C14 H14A 0.9900
C14 H14B 0.9900
C15 H15 0.9500
C16 H16 1.0000
C16 C17 1.5397(11)
C17 H17A 0.9900
C17 H17B 0.9900
C18 C19 1.3840(10)
C18 C22 1.4327(10)
C19 C20 1.4945(11)
C20 H20A 0.9800
C20 H20B 0.9800
C20 H20C 0.9800
C21 C22 1.3676(10)
C21 C23 1.4672(11)
C22 H22 0.9500
C23 C24 1.3966(12)
C23 C28 1.4009(12)
C24 H24 0.9500
C24 C25 1.3950(13)
C25 H25 0.9500
C25 C26 1.3783(16)
C26 H26 0.9500
C26 C27 1.3924(14)
C27 H27 0.9500
C27 C28 1.3922(12)
C28 H28 0.9500
S1B C11B 1.7319(9)
S1B C13B 1.7253(9)
S2B C19B 1.7241(8)
S2B C21B 1.7359(8)
O1B C3B 1.2151(9)
O2B H2BO 0.8400
O2B C5B 1.4249(11)
O2C H2CO 0.8400
O2C C5C 1.432(16)
O3B C6B 1.2179(10)
O4B H4BO 0.8400
O4B C14B 1.4160(11)
N1B C3B 1.3955(11)
N1B C4B 1.4598(11)
N1B C6B 1.3848(11)
N1C C3B 1.382(12)
N1C C4C 1.560(17)
N1C C6B 1.472(11)
C1B C2B 1.5853(11)
C1B C9B 1.5419(11)
C1B C10B 1.5063(10)
C1B C17B 1.5570(10)
C2B H2B 1.0000
C2B C3B 1.5124(10)
C2B C7B 1.5442(10)
C4B H4BA 0.9900
C4B H4BB 0.9900
C4B C5B 1.5212(12)
C5B H5BA 0.9900
C5B H5BB 0.9900
C4C H4CA 0.9900
C4C H4CB 0.9900
C4C C5C 1.475(18)
C5C H5BC 0.9900
C5C H5BD 0.9900
C6B C7B 1.5051(11)
C7B H7B 1.0000
C7B C16B 1.5670(11)
C8B H8B 0.9500
C8B C9B 1.3522(10)
C8B C16B 1.5113(11)
C9B C18B 1.4686(10)
C10B C11B 1.3764(11)
C10B C15B 1.4343(10)
C11B C12B 1.5007(11)
C12B H12D 0.9800
C12B H12E 0.9800
C12B H12F 0.9800
C13B C14B 1.5078(11)
C13B C15B 1.3643(11)
C14B H14C 0.9900
C14B H14D 0.9900
C15B H15B 0.9500
C16B H16B 1.0000
C16B C17B 1.5332(12)
C17B H17C 0.9900
C17B H17D 0.9900
C18B C19B 1.3812(10)
C18B C22B 1.4356(10)
C19B C20B 1.4967(10)
C20B H20D 0.9800
C20B H20E 0.9800
C20B H20F 0.9800
C21B C22B 1.3716(10)
C21B C23B 1.4688(10)
C22B H22B 0.9500
C23B C24B 1.4021(11)
C23B C28B 1.4020(11)
C24B H24B 0.9500
C24B C25B 1.3924(12)
C25B H25B 0.9500
C25B C26B 1.3895(14)
C26B H26B 0.9500
C26B C27B 1.3930(13)
C27B H27B 0.9500
C27B C28B 1.3936(11)
C28B H28B 0.9500
O5 H1 0.8707
O5 H3 0.8704
O5B H5C 0.8702
O5B H5D 0.8706
C29 C30 1.394(3)
C29 C34 1.411(3)
C29 C35 1.491(3)
C30 H30 0.9500
C30 C31 1.386(3)
C31 H31 0.9500
C31 C32 1.388(3)
C32 H32 0.9500
C32 C33 1.402(3)
C33 H33 0.9500
C33 C34 1.376(3)
C34 H34 0.9500
C35 H35A 0.9800
C35 H35B 0.9800
C35 H35C 0.9800
C36 C37 1.389(11)
C36 C41 1.415(12)
C36 C42 1.496(7)
C37 H37 0.9500
C37 C38 1.371(12)
C38 H38 0.9500
C38 C39 1.368(9)
C39 H39 0.9500
C39 C40 1.400(8)
C40 H40 0.9500
C40 C41 1.368(11)
C41 H41 0.9500
C42 H42A 0.9800
C42 H42B 0.9800
C42 H42C 0.9800

loop_
_geom_hbond_atom_site_label_D
_geom_hbond_atom_site_label_H
_geom_hbond_atom_site_label_A
_geom_hbond_distance_DH
_geom_hbond_distance_HA
_geom_hbond_distance_DA
_geom_hbond_angle_DHA
_geom_hbond_site_symmetry_A
_geom_hbond_publ_flag
O2 H2O O4 0.84 2.09 2.8723(13) 154.1 1_565 yes
O4 H4O O2C 0.84 1.59 2.432(9) 173.7 2_636 yes
O2B H2BO O4B 0.84 1.92 2.7453(11) 166.9 1_565 yes
O2C H2CO O4 0.84 2.32 2.432(9) 87.3 2_666 yes
O4B H4BO O5 0.84 1.82 2.662 179.5 . yes
O5 H3 O3 0.87 1.95 2.800 166.1 . yes

loop_
_geom_torsion_atom_site_label_1
_geom_torsion_atom_site_label_2
_geom_torsion_atom_site_label_3
_geom_torsion_atom_site_label_4
_geom_torsion
S1 C13 C14 O4 71.67(9)
S1 C13 C15 C10 1.36(8)
S2 C21 C22 C18 -0.69(8)
S2 C21 C23 C24 0.93(11)
S2 C21 C23 C28 -176.96(6)
O3 C6 C7 C2 177.77(7)
O3 C6 C7 C16 -70.22(9)
N1 C4 C5 O2 -65.46(9)
N1 C6 C7 C2 -2.34(7)
N1 C6 C7 C16 109.67(6)
C1 C2 C3 O1 65.81(9)
C1 C2 C3 N1 -114.75(6)
C1 C2 C7 C6 123.50(6)
C1 C2 C7 C16 3.37(6)
C1 C9 C18 C19 -159.09(7)
C1 C9 C18 C22 18.64(10)
C1 C10 C11 S1 -174.02(5)
C1 C10 C11 C12 5.75(11)
C1 C10 C15 C13 173.37(6)
C2 C1 C9 C8 67.83(7)
C2 C1 C9 C18 -108.50(7)
C2 C1 C10 C11 -172.24(6)
C2 C1 C10 C15 13.76(9)
C2 C1 C17 C16 -57.40(6)
C2 C7 C16 C8 64.46(7)
C2 C7 C16 C17 -39.65(6)
C3 N1 C4 C5 -83.17(8)
C3 N1 C6 O3 -178.18(7)
C3 N1 C6 C7 1.91(8)
C3 C2 C7 C6 1.89(7)
C3 C2 C7 C16 -118.24(6)
C4 N1 C3 O1 -3.61(11)
C4 N1 C3 C2 176.91(6)
C4 N1 C6 O3 4.36(11)
C4 N1 C6 C7 -175.55(6)
C6 N1 C3 O1 178.84(7)
C6 N1 C3 C2 -0.63(8)
C6 N1 C4 C5 94.08(8)
C6 C7 C16 C8 -49.17(7)
C6 C7 C16 C17 -153.28(6)
C7 C2 C3 O1 179.69(7)
C7 C2 C3 N1 -0.87(7)
C7 C16 C17 C1 60.47(6)
C8 C9 C18 C19 25.44(12)
C8 C9 C18 C22 -156.83(7)
C8 C16 C17 C1 -49.46(6)
C9 C1 C2 C3 45.00(7)
C9 C1 C2 C7 -68.86(6)
C9 C1 C10 C11 62.76(9)
C9 C1 C10 C15 -111.24(7)
C9 C1 C17 C16 49.96(6)
C9 C8 C16 C7 -71.13(7)
C9 C8 C16 C17 31.85(7)
C9 C18 C19 S2 177.67(6)
C9 C18 C19 C20 -2.49(13)
C9 C18 C22 C21 -177.33(7)
C10 C1 C2 C3 -86.24(7)
C10 C1 C2 C7 159.90(5)
C10 C1 C9 C8 -162.76(6)
C10 C1 C9 C18 20.92(9)
C10 C1 C17 C16 178.75(6)
C11 S1 C13 C14 174.34(7)
C11 S1 C13 C15 -0.85(6)
C11 C10 C15 C13 -1.30(9)
C13 S1 C11 C10 0.12(6)
C13 S1 C11 C12 -179.67(6)
C14 C13 C15 C10 -173.62(7)
C15 C10 C11 S1 0.61(7)
C15 C10 C11 C12 -179.62(7)
C15 C13 C14 O4 -113.96(9)
C16 C8 C9 C1 1.43(7)
C16 C8 C9 C18 177.55(6)
C17 C1 C2 C3 147.41(6)
C17 C1 C2 C7 33.55(6)
C17 C1 C9 C8 -33.72(7)
C17 C1 C9 C18 149.96(6)
C17 C1 C10 C11 -56.92(9)
C17 C1 C10 C15 129.09(7)
C19 S2 C21 C22 0.43(6)
C19 S2 C21 C23 179.10(6)
C19 C18 C22 C21 0.66(9)
C21 S2 C19 C18 -0.06(6)
C21 S2 C19 C20 -179.92(7)
C21 C23 C24 C25 -176.76(9)
C21 C23 C28 C27 177.09(8)
C22 C18 C19 S2 -0.31(8)
C22 C18 C19 C20 179.54(8)
C22 C21 C23 C24 179.35(9)
C22 C21 C23 C28 1.46(12)
C23 C21 C22 C18 -179.27(7)
C23 C24 C25 C26 -0.54(17)
C24 C23 C28 C27 -0.89(12)
C24 C25 C26 C27 -0.43(16)
C25 C26 C27 C28 0.72(14)
C26 C27 C28 C23 -0.05(13)
C28 C23 C24 C25 1.18(14)
S1B C13B C14B O4B -179.44(6)
S1B C13B C15B C10B 0.00(8)
S2B C21B C22B C18B 1.97(8)
S2B C21B C23B C24B 8.80(10)
S2B C21B C23B C28B -169.49(6)
O3B C6B C7B C2B -176.60(8)
O3B C6B C7B C16B -63.81(11)
N1B C4B C5B O2B -161.67(7)
N1B C6B C7B C2B 3.13(9)
N1B C6B C7B C16B 115.93(8)
N1C C4C C5C O2C 164.5(9)
N1C C6B C7B C2B -12.5(5)
N1C C6B C7B C16B 100.3(5)
C1B C2B C3B O1B 72.54(10)
C1B C2B C3B N1B -109.43(8)
C1B C2B C3B N1C -92.7(5)
C1B C2B C7B C6B 118.61(6)
C1B C2B C7B C16B -1.60(7)
C1B C9B C18B C19B -158.06(7)
C1B C9B C18B C22B 25.22(11)
C1B C10B C11B S1B 177.21(5)
C1B C10B C11B C12B 0.61(12)
C1B C10B C15B C13B -177.26(6)
C2B C1B C9B C8B 69.96(7)
C2B C1B C9B C18B -102.54(7)
C2B C1B C10B C11B -172.18(6)
C2B C1B C10B C15B 4.83(9)
C2B C1B C17B C16B -59.57(6)
C2B C7B C16B C8B 68.17(7)
C2B C7B C16B C17B -35.82(6)
C3B N1B C4B C5B -102.75(10)
C3B N1B C6B O3B 179.28(8)
C3B N1B C6B C7B -0.47(10)
C3B N1C C4C C5C 93.4(13)
C3B N1C C6B O3B -168.1(4)
C3B N1C C6B C7B 27.0(8)
C3B C2B C7B C6B -4.39(7)
C3B C2B C7B C16B -124.60(6)
C4B N1B C3B O1B -3.22(14)
C4B N1B C3B C2B 178.64(8)
C4B N1B C6B O3B -1.83(14)
C4B N1B C6B C7B 178.42(8)
C4C N1C C3B O1B 0.2(13)
C4C N1C C3B C2B 166.3(9)
C4C N1C C6B O3B -3.3(12)
C4C N1C C6B C7B -168.2(8)
C6B N1B C3B O1B 175.64(8)
C6B N1B C3B C2B -2.50(10)
C6B N1B C4B C5B 78.49(11)
C6B N1C C3B O1B 163.7(3)
C6B N1C C3B C2B -30.1(8)
C6B N1C C4C C5C -68.3(13)
C6B C7B C16B C8B -45.53(8)
C6B C7B C16B C17B -149.51(6)
C7B C2B C3B O1B -173.77(7)
C7B C2B C3B N1B 4.27(8)
C7B C2B C3B N1C 21.0(5)
C7B C16B C17B C1B 59.31(6)
C8B C9B C18B C19B 30.99(12)
C8B C9B C18B C22B -145.73(8)
C8B C16B C17B C1B -49.43(6)
C9B C1B C2B C3B 49.14(7)
C9B C1B C2B C7B -65.25(6)
C9B C1B C10B C11B 59.55(9)
C9B C1B C10B C15B -123.44(7)
C9B C1B C17B C16B 48.49(6)
C9B C8B C16B C7B -69.26(8)
C9B C8B C16B C17B 33.69(8)
C9B C18B C19B S2B -176.01(6)
C9B C18B C19B C20B 3.91(12)
C9B C18B C22B C21B 175.06(7)
C10B C1B C2B C3B -84.95(8)
C10B C1B C2B C7B 160.66(5)
C10B C1B C9B C8B -157.36(6)
C10B C1B C9B C18B 30.14(10)
C10B C1B C17B C16B 176.98(6)
C11B S1B C13B C14B 177.38(7)
C11B S1B C13B C15B -0.04(6)
C11B C10B C15B C13B 0.07(9)
C13B S1B C11B C10B 0.08(6)
C13B S1B C11B C12B 177.13(6)
C14B C13B C15B C10B -177.23(8)
C15B C10B C11B S1B -0.10(8)
C15B C10B C11B C12B -176.70(8)
C15B C13B C14B O4B -2.49(12)
C16B C8B C9B C1B -1.28(8)
C16B C8B C9B C18B 171.03(7)
C17B C1B C2B C3B 152.03(6)
C17B C1B C2B C7B 37.64(6)
C17B C1B C9B C8B -30.98(7)
C17B C1B C9B C18B 156.52(7)
C17B C1B C10B C11B -59.13(9)
C17B C1B C10B C15B 117.88(7)
C19B S2B C21B C22B -1.16(6)
C19B S2B C21B C23B 176.91(6)
C19B C18B C22B C21B -2.00(9)
C21B S2B C19B C18B 0.04(6)
C21B S2B C19B C20B -179.89(6)
C21B C23B C24B C25B -176.90(8)
C21B C23B C28B C27B 176.54(7)
C22B C18B C19B S2B 1.05(8)
C22B C18B C19B C20B -179.02(7)
C22B C21B C23B C24B -173.53(8)
C22B C21B C23B C28B 8.18(11)
C23B C21B C22B C18B -175.90(7)
C23B C24B C25B C26B 0.11(13)
C24B C23B C28B C27B -1.81(12)
C24B C25B C26B C27B -1.30(13)
C25B C26B C27B C28B 0.92(13)
C26B C27B C28B C23B 0.65(12)
C28B C23B C24B C25B 1.43(12)
C29 C30 C31 C32 -0.3(3)
C30 C29 C34 C33 0.0(3)
C30 C31 C32 C33 0.2(3)
C31 C32 C33 C34 0.0(3)
C32 C33 C34 C29 -0.1(3)
C34 C29 C30 C31 0.2(3)
C35 C29 C30 C31 179.07(18)
C35 C29 C34 C33 -178.86(19)
C36 C37 C38 C39 -1.8(14)
C37 C36 C41 C40 0.5(18)
C37 C38 C39 C40 1.5(10)
C38 C39 C40 C41 -0.2(10)
C39 C40 C41 C36 -0.8(13)
C41 C36 C37 C38 0.8(19)
C42 C36 C37 C38 179.7(8)
C42 C36 C41 C40 -178.3(7)
